data_4034629
loop_
_publ_author_name
'Yi, Fengping'
'Sun, Qihui'
'Sun, Jing'
'Fu, Chao'
'Yi, Weiyin'

_publ_section_title
;
 Terminal Alkyne-Assisted One-Pot Synthesis of Arylamidines: Carbon Source
 of the Amidine Group from Oxime Chlorides.
;
_journal_issue 11
_journal_name_full 'The Journal of organic chemistry'
_journal_page_first 6780
_journal_page_last 6787
_journal_paper_doi 10.1021/acs.joc.9b00538
_journal_volume 84
_journal_year 2019
_chemical_formula_moiety 'C14 H14 N2 O2 S'
_chemical_formula_sum 'C14 H14 N2 O2 S'
_chemical_formula_weight 274.33
_space_group_crystal_system monoclinic
_space_group_IT_number 14
_space_group_name_Hall '-P 2yn'
_space_group_name_H-M_alt 'P 1 21/n 1'
_atom_sites_solution_hydrogens mixed
_audit_creation_method SHELXL-2014/7
_cell_angle_alpha 90
_cell_angle_beta 91.1300(10)
_cell_angle_gamma 90
_cell_formula_units_Z 4
_cell_length_a 5.5660(2)
_cell_length_b 13.8503(5)
_cell_length_c 16.9333(6)
_cell_measurement_reflns_used 7973
_cell_measurement_temperature 173(2)
_cell_measurement_theta_max 66.57
_cell_measurement_theta_min 4.12
_cell_volume 1305.15(8)
_computing_structure_refinement 'SHELXL-2014/7 (Sheldrick, 2014)'
_diffrn_ambient_temperature 173(2)
_diffrn_measured_fraction_theta_full 0.997
_diffrn_measured_fraction_theta_max 0.997
_diffrn_measurement_device_type 'Bruker APEX-II CCD'
_diffrn_measurement_method '\f and \w scans'
_diffrn_radiation_type CuK\a
_diffrn_radiation_wavelength 1.54178
_diffrn_reflns_av_R_equivalents 0.0263
_diffrn_reflns_av_unetI/netI 0.0197
_diffrn_reflns_Laue_measured_fraction_full 0.997
_diffrn_reflns_Laue_measured_fraction_max 0.997
_diffrn_reflns_limit_h_max 6
_diffrn_reflns_limit_h_min -6
_diffrn_reflns_limit_k_max 16
_diffrn_reflns_limit_k_min -16
_diffrn_reflns_limit_l_max 20
_diffrn_reflns_limit_l_min -20
_diffrn_reflns_number 11819
_diffrn_reflns_point_group_measured_fraction_full 0.997
_diffrn_reflns_point_group_measured_fraction_max 0.997
_diffrn_reflns_theta_full 66.638
_diffrn_reflns_theta_max 66.638
_diffrn_reflns_theta_min 4.124
_exptl_absorpt_coefficient_mu 2.204
_exptl_crystal_colour colorless
_exptl_crystal_density_diffrn 1.396
_exptl_crystal_description block
_exptl_crystal_F_000 576
_exptl_crystal_size_max 0.200
_exptl_crystal_size_mid 0.200
_exptl_crystal_size_min 0.200
_exptl_transmission_factor_max 0.7528
_exptl_transmission_factor_min 0.5139
_refine_diff_density_max 0.271
_refine_diff_density_min -0.416
_refine_diff_density_rms 0.056
_refine_ls_extinction_method none
_refine_ls_goodness_of_fit_ref 1.086
_refine_ls_hydrogen_treatment mixed
_refine_ls_matrix_type full
_refine_ls_number_parameters 181
_refine_ls_number_reflns 2302
_refine_ls_number_restraints 0
_refine_ls_restrained_S_all 1.086
_refine_ls_R_factor_all 0.0343
_refine_ls_R_factor_gt 0.0314
_refine_ls_shift/su_max 0.000
_refine_ls_shift/su_mean 0.000
_refine_ls_structure_factor_coef Fsqd
_refine_ls_weighting_details 'w=1/[\s^2^(Fo^2^)+(0.0431P)^2^+0.6129P] where P=(Fo^2^+2Fc^2^)/3'
_refine_ls_weighting_scheme calc
_refine_ls_wR_factor_gt 0.0822
_refine_ls_wR_factor_ref 0.0843
_reflns_Friedel_coverage 0.000
_reflns_number_gt 2139
_reflns_number_total 2302
_reflns_threshold_expression 'I > 2\s(I)'
_cod_data_source_file jo9b00538_si_002.cif
_cod_data_source_block a
_cod_original_sg_symbol_H-M 'P 21/n'
_cod_database_code 4034629
_shelx_shelxl_version_number 2014/7
_shelx_space_group_comment
;
The symmetry employed for this shelxl refinement is uniquely defined
by the following loop, which should always be used as a source of
symmetry information in preference to the above space-group names.
They are only intended as comments.
;
_shelx_estimated_absorpt_t_min 0.667
_shelx_estimated_absorpt_t_max 0.667

loop_
_space_group_symop_operation_xyz
'x, y, z'
'-x+1/2, y+1/2, -z+1/2'
'-x, -y, -z'
'x-1/2, -y-1/2, z-1/2'

loop_
_atom_site_label
_atom_site_type_symbol
_atom_site_fract_x
_atom_site_fract_y
_atom_site_fract_z
_atom_site_U_iso_or_equiv
_atom_site_adp_type
_atom_site_occupancy
_atom_site_site_symmetry_order
_atom_site_calc_flag
_atom_site_refinement_flags_posn
_atom_site_refinement_flags_adp
S1 S 0.72691(6) 0.18842(3) 0.36921(2) 0.02088(13) Uani 1 1 d . .
O1 O 0.97281(19) 0.15865(8) 0.36013(7) 0.0267(3) Uani 1 1 d . .
N1 N 0.7300(2) 0.26374(9) 0.44326(7) 0.0222(3) Uani 1 1 d . .
C1 C 0.6480(3) 0.25846(11) 0.28551(9) 0.0210(3) Uani 1 1 d . .
O2 O 0.5495(2) 0.11325(8) 0.37698(7) 0.0272(3) Uani 1 1 d . .
N2 N 0.3087(3) 0.25958(11) 0.45725(9) 0.0297(3) Uani 1 1 d . .
C2 C 0.8076(3) 0.32810(12) 0.25937(10) 0.0257(3) Uani 1 1 d . .
H2 H 0.9553 0.3387 0.2871 0.031 Uiso 1 1 calc R U
C3 C 0.7503(3) 0.38192(12) 0.19277(10) 0.0290(4) Uani 1 1 d . .
H3 H 0.8590 0.4298 0.1752 0.035 Uiso 1 1 calc R U
C4 C 0.5344(3) 0.36657(12) 0.15115(9) 0.0288(4) Uani 1 1 d . .
H4 H 0.184(4) 0.2857(15) 0.4807(12) 0.034(5) Uiso 1 1 d . .
C5 C 0.3784(3) 0.29581(12) 0.17805(9) 0.0277(4) Uani 1 1 d . .
H5 H 0.2319 0.2844 0.1499 0.033 Uiso 1 1 calc R U
C6 C 0.4318(3) 0.24149(11) 0.24510(9) 0.0243(3) Uani 1 1 d . .
H6 H 0.3231 0.1938 0.2630 0.029 Uiso 1 1 calc R U
C7 C 0.4717(4) 0.42571(14) 0.07908(11) 0.0430(5) Uani 1 1 d . .
H7A H 0.6182 0.4400 0.0501 0.064 Uiso 1 1 calc R U
H7AB H 0.3961 0.4863 0.0953 0.064 Uiso 1 1 calc R U
H7AC H 0.3599 0.3894 0.0449 0.064 Uiso 1 1 calc R U
H7 H 0.286(4) 0.2126(16) 0.4243(13) 0.039(6) Uiso 1 1 d . .
C8 C 0.5271(3) 0.29088(11) 0.47611(9) 0.0214(3) Uani 1 1 d . .
C9 C 0.5504(3) 0.36282(11) 0.54128(9) 0.0215(3) Uani 1 1 d . .
C10 C 0.3810(3) 0.36793(12) 0.60099(10) 0.0270(4) Uani 1 1 d . .
H10 H 0.2450 0.3265 0.5995 0.032 Uiso 1 1 calc R U
C11 C 0.4109(3) 0.43325(13) 0.66226(10) 0.0305(4) Uani 1 1 d . .
H11 H 0.2950 0.4364 0.7026 0.037 Uiso 1 1 calc R U
C12 C 0.6080(3) 0.49387(13) 0.66523(10) 0.0315(4) Uani 1 1 d . .
H12 H 0.6277 0.5385 0.7075 0.038 Uiso 1 1 calc R U
C13 C 0.7773(3) 0.48924(13) 0.60619(10) 0.0305(4) Uani 1 1 d . .
H13 H 0.9132 0.5308 0.6080 0.037 Uiso 1 1 calc R U
C14 C 0.7481(3) 0.42410(12) 0.54472(9) 0.0256(3) Uani 1 1 d . .
H14 H 0.8644 0.4213 0.5045 0.031 Uiso 1 1 calc R U

loop_
_atom_site_aniso_label
_atom_site_aniso_U_11
_atom_site_aniso_U_22
_atom_site_aniso_U_33
_atom_site_aniso_U_23
_atom_site_aniso_U_13
_atom_site_aniso_U_12
S1 0.0195(2) 0.0213(2) 0.0219(2) -0.00170(14) -0.00069(14) 0.00105(14)
O1 0.0223(6) 0.0303(6) 0.0275(6) -0.0045(5) -0.0014(4) 0.0053(5)
N1 0.0205(6) 0.0248(7) 0.0213(6) -0.0016(5) 0.0001(5) 0.0001(5)
C1 0.0211(7) 0.0217(7) 0.0202(7) -0.0036(6) 0.0014(6) 0.0024(6)
O2 0.0277(6) 0.0228(6) 0.0310(6) 0.0000(5) -0.0006(5) -0.0019(5)
N2 0.0202(7) 0.0339(8) 0.0350(8) -0.0095(7) 0.0018(6) -0.0005(6)
C2 0.0229(8) 0.0255(8) 0.0287(8) -0.0038(6) 0.0015(6) -0.0014(6)
C3 0.0351(9) 0.0236(8) 0.0287(8) -0.0023(7) 0.0064(7) -0.0031(7)
C4 0.0417(9) 0.0236(8) 0.0211(8) -0.0044(6) 0.0019(7) 0.0063(7)
C5 0.0287(8) 0.0308(9) 0.0233(8) -0.0070(7) -0.0041(6) 0.0037(7)
C6 0.0228(8) 0.0263(8) 0.0237(8) -0.0047(6) 0.0009(6) -0.0017(6)
C7 0.0687(13) 0.0329(10) 0.0271(9) 0.0021(8) -0.0072(9) 0.0033(9)
C8 0.0218(7) 0.0220(7) 0.0205(7) 0.0041(6) -0.0003(6) 0.0012(6)
C9 0.0216(7) 0.0215(8) 0.0213(8) 0.0026(6) -0.0005(6) 0.0035(6)
C10 0.0252(8) 0.0272(8) 0.0288(8) 0.0030(7) 0.0046(6) -0.0006(7)
C11 0.0342(9) 0.0326(9) 0.0252(8) 0.0006(7) 0.0096(7) 0.0041(7)
C12 0.0380(9) 0.0296(9) 0.0268(8) -0.0052(7) 0.0022(7) 0.0018(7)
C13 0.0294(8) 0.0285(9) 0.0337(9) -0.0050(7) 0.0021(7) -0.0034(7)
C14 0.0240(8) 0.0274(8) 0.0256(8) -0.0002(6) 0.0047(6) 0.0002(6)

loop_
_atom_type_symbol
_atom_type_description
_atom_type_scat_dispersion_real
_atom_type_scat_dispersion_imag
_atom_type_scat_source
C C 0.0181 0.0091 'International Tables Vol C Tables 4.2.6.8 and 6.1.1.4'
H H 0.0000 0.0000 'International Tables Vol C Tables 4.2.6.8 and 6.1.1.4'
N N 0.0311 0.0180 'International Tables Vol C Tables 4.2.6.8 and 6.1.1.4'
O O 0.0492 0.0322 'International Tables Vol C Tables 4.2.6.8 and 6.1.1.4'
S S 0.3331 0.5567 'International Tables Vol C Tables 4.2.6.8 and 6.1.1.4'

loop_
_geom_angle_atom_site_label_1
_geom_angle_atom_site_label_2
_geom_angle_atom_site_label_3
_geom_angle
O1 S1 O2 117.17(7)
O1 S1 N1 105.63(6)
O2 S1 N1 112.86(7)
O1 S1 C1 107.06(7)
O2 S1 C1 108.04(7)
N1 S1 C1 105.33(7)
C8 N1 S1 120.56(11)
C2 C1 C6 120.81(14)
C2 C1 S1 119.12(12)
C6 C1 S1 120.04(12)
C8 N2 H4 119.0(13)
C8 N2 H7 121.5(14)
H4 N2 H7 119(2)
C3 C2 C1 119.68(15)
C3 C2 H2 120.2
C1 C2 H2 120.2
C2 C3 C4 120.73(15)
C2 C3 H3 119.6
C4 C3 H3 119.6
C5 C4 C3 118.55(15)
C5 C4 C7 120.83(16)
C3 C4 C7 120.63(16)
C6 C5 C4 121.60(15)
C6 C5 H5 119.2
C4 C5 H5 119.2
C5 C6 C1 118.63(15)
C5 C6 H6 120.7
C1 C6 H6 120.7
C4 C7 H7A 109.5
C4 C7 H7AB 109.5
H7A C7 H7AB 109.5
C4 C7 H7AC 109.5
H7A C7 H7AC 109.5
H7AB C7 H7AC 109.5
N1 C8 N2 126.38(15)
N1 C8 C9 116.00(13)
N2 C8 C9 117.62(14)
C14 C9 C10 118.91(15)
C14 C9 C8 119.77(13)
C10 C9 C8 121.28(14)
C11 C10 C9 120.15(15)
C11 C10 H10 119.9
C9 C10 H10 119.9
C12 C11 C10 120.55(15)
C12 C11 H11 119.7
C10 C11 H11 119.7
C11 C12 C13 119.69(16)
C11 C12 H12 120.2
C13 C12 H12 120.2
C14 C13 C12 119.99(16)
C14 C13 H13 120.0
C12 C13 H13 120.0
C13 C14 C9 120.70(14)
C13 C14 H14 119.6
C9 C14 H14 119.6

loop_
_geom_bond_atom_site_label_1
_geom_bond_atom_site_label_2
_geom_bond_distance
S1 O1 1.4406(11)
S1 O2 1.4428(12)
S1 N1 1.6310(13)
S1 C1 1.7657(15)
N1 C8 1.323(2)
C1 C2 1.389(2)
C1 C6 1.393(2)
N2 C8 1.324(2)
N2 H4 0.88(2)
N2 H7 0.86(2)
C2 C3 1.384(2)
C2 H2 0.9500
C3 C4 1.398(2)
C3 H3 0.9500
C4 C5 1.392(2)
C4 C7 1.505(2)
C5 C6 1.389(2)
C5 H5 0.9500
C6 H6 0.9500
C7 H7A 0.9800
C7 H7AB 0.9800
C7 H7AC 0.9800
C8 C9 1.491(2)
C9 C14 1.390(2)
C9 C10 1.398(2)
C10 C11 1.384(2)
C10 H10 0.9500
C11 C12 1.382(3)
C11 H11 0.9500
C12 C13 1.389(2)
C12 H12 0.9500
C13 C14 1.385(2)
C13 H13 0.9500
C14 H14 0.9500

loop_
_geom_torsion_atom_site_label_1
_geom_torsion_atom_site_label_2
_geom_torsion_atom_site_label_3
_geom_torsion_atom_site_label_4
_geom_torsion
O1 S1 N1 C8 -167.58(12)
O2 S1 N1 C8 -38.34(14)
C1 S1 N1 C8 79.31(13)
O1 S1 C1 C2 -44.79(14)
O2 S1 C1 C2 -171.83(12)
N1 S1 C1 C2 67.31(13)
O1 S1 C1 C6 133.15(12)
O2 S1 C1 C6 6.11(14)
N1 S1 C1 C6 -114.75(13)
C6 C1 C2 C3 0.6(2)
S1 C1 C2 C3 178.50(12)
C1 C2 C3 C4 -0.4(2)
C2 C3 C4 C5 -0.1(2)
C2 C3 C4 C7 179.54(16)
C3 C4 C5 C6 0.6(2)
C7 C4 C5 C6 -179.08(15)
C4 C5 C6 C1 -0.5(2)
C2 C1 C6 C5 -0.1(2)
S1 C1 C6 C5 -178.03(11)
S1 N1 C8 N2 3.1(2)
S1 N1 C8 C9 -177.72(10)
N1 C8 C9 C14 24.8(2)
N2 C8 C9 C14 -155.95(15)
N1 C8 C9 C10 -152.98(15)
N2 C8 C9 C10 26.3(2)
C14 C9 C10 C11 0.1(2)
C8 C9 C10 C11 177.88(14)
C9 C10 C11 C12 -0.1(3)
C10 C11 C12 C13 0.1(3)
C11 C12 C13 C14 0.0(3)
C12 C13 C14 C9 0.0(3)
C10 C9 C14 C13 0.0(2)
C8 C9 C14 C13 -177.84(15)
